data_2019815
loop_
_publ_author_name
'Nawaz, Sidra'
'Tahir, Muhammad Nawaz'
'Nadeem, Muhammad Amir'
'Mehmood, Bushra'
'Ahmad, Saeed'

_publ_section_title
;
 Crystal structure of
 bis(thiourea-\kS)bis(triphenylphosphane-\kP)silver(I) nitrate
;
_journal_coeditor_code HB7352
_journal_issue 2
_journal_name_full 'Acta Crystallographica Section E Crystallographic Communications'
_journal_page_first 220
_journal_paper_doi 10.1107/S2056989015001395
_journal_volume 71
_journal_year 2015
_chemical_formula_iupac '[Ag (C H4 N2 S1)2 (C18 H15 P)2] N O3'
_chemical_formula_moiety 'C38 H38 Ag N4 P2 S2 +, N O3 -'
_chemical_formula_sum 'C38 H38 Ag N5 O3 P2 S2'
_chemical_formula_weight 846.66
_chemical_name_systematic
;
Bis(thiourea-\k<i>S</i>)bis(triphenylphosphane-\k<i>P</i>)silver(I) nitrate
;
_space_group_crystal_system monoclinic
_space_group_IT_number 14
_space_group_name_Hall '-P 2yn'
_space_group_name_H-M_alt 'P 1 21/n 1'
_symmetry_space_group_name_Hall '-P 2yn'
_symmetry_space_group_name_H-M 'P 1 21/n 1'
_atom_sites_solution_hydrogens geom
_atom_sites_solution_primary direct
_atom_sites_solution_secondary difmap
_audit_creation_method SHELXL-97
_cell_angle_alpha 90
_cell_angle_beta 107.886(2)
_cell_angle_gamma 90
_cell_formula_units_Z 4
_cell_length_a 15.0519(6)
_cell_length_b 15.1758(5)
_cell_length_c 17.9186(8)
_cell_measurement_reflns_used 3813
_cell_measurement_temperature 296(2)
_cell_measurement_theta_max 26.000
_cell_measurement_theta_min 2.389
_cell_volume 3895.2(3)
_computing_cell_refinement
;
SAINT (Bruker, 2007)
;
_computing_data_collection
;
APEX2 (Bruker, 2007)
;
_computing_data_reduction
;
SAINT (Bruker, 2007)
;
_computing_molecular_graphics
;
ORTEP-3 for Windows (Farrugia, 2012) and PLATON (Spek, 2009)
;
_computing_publication_material
;
WinGX (Farrugia, 2012) and PLATON (Spek, 2009)
;
_computing_structure_refinement
;
SHELXL97 (Sheldrick, 2015)
;
_computing_structure_solution
;
SHELXS97 (Sheldrick, 2008)
;
_diffrn_ambient_temperature 296(2)
_diffrn_detector_area_resol_mean 8.00
_diffrn_measured_fraction_theta_full 0.999
_diffrn_measured_fraction_theta_max 0.999
_diffrn_measurement_device_type 'Bruker Kappa APEXII CCD'
_diffrn_measurement_method \w
_diffrn_radiation_monochromator graphite
_diffrn_radiation_source 'fine-focus sealed tube'
_diffrn_radiation_type MoK\a
_diffrn_radiation_wavelength 0.71073
_diffrn_reflns_av_R_equivalents 0.1000
_diffrn_reflns_limit_h_max 18
_diffrn_reflns_limit_h_min -18
_diffrn_reflns_limit_k_max 18
_diffrn_reflns_limit_k_min -18
_diffrn_reflns_limit_l_max 18
_diffrn_reflns_limit_l_min -22
_diffrn_reflns_number 30110
_diffrn_reflns_theta_full 26.00
_diffrn_reflns_theta_max 26.000
_diffrn_reflns_theta_min 2.389
_diffrn_standards_number 0
_exptl_absorpt_coefficient_mu 0.750
_exptl_absorpt_correction_T_max 0.892
_exptl_absorpt_correction_T_min 0.798
_exptl_absorpt_correction_type multi-scan
_exptl_absorpt_process_details
;
(SADABS; Bruker, 2005)
;
_exptl_crystal_colour colorless
_exptl_crystal_density_diffrn 1.444
_exptl_crystal_density_method 'not measured'
_exptl_crystal_description plate
_exptl_crystal_F_000 1736
_exptl_crystal_size_max 0.32
_exptl_crystal_size_mid 0.26
_exptl_crystal_size_min 0.16
_refine_diff_density_max 0.467
_refine_diff_density_min -0.491
_refine_ls_goodness_of_fit_ref 0.982
_refine_ls_hydrogen_treatment constr
_refine_ls_matrix_type full
_refine_ls_number_parameters 460
_refine_ls_number_reflns 7659
_refine_ls_number_restraints 0
_refine_ls_restrained_S_all 0.982
_refine_ls_R_factor_all 0.1395
_refine_ls_R_factor_gt 0.0507
_refine_ls_shift/su_max 0.001
_refine_ls_shift/su_mean 0.000
_refine_ls_structure_factor_coef Fsqd
_refine_ls_weighting_details 'w=1/[\s^2^(Fo^2^)+(0.0192P)^2^] where P=(Fo^2^+2Fc^2^)/3'
_refine_ls_weighting_scheme calc
_refine_ls_wR_factor_gt 0.0663
_refine_ls_wR_factor_ref 0.0881
_reflns_number_gt 3813
_reflns_number_total 7659
_reflns_threshold_expression I>2\s(I)
_cod_data_source_file hb7352sup1.cf
_cod_data_source_block I
_cod_database_code 2019815
_cod_database_fobs_code 2019815
_shelx_space_group_comment
;
The symmetry employed for this shelxl refinement is uniquely defined
by the following loop, which should always be used as a source of
symmetry information in preference to the above space-group names.
They are only intended as comments.
;
_shelxl_version_number 2014/6

loop_
_space_group_symop_operation_xyz
'x, y, z'
'-x+1/2, y+1/2, -z+1/2'
'-x, -y, -z'
'x-1/2, -y-1/2, z-1/2'

loop_
_atom_site_type_symbol
_atom_site_label
_atom_site_fract_x
_atom_site_fract_y
_atom_site_fract_z
_atom_site_U_iso_or_equiv
_atom_site_adp_type
_atom_site_calc_flag
_atom_site_occupancy
Ag Ag1 0.49184(3) 0.18428(2) 0.27125(2) 0.04076(12) Uani d 1
P P1 0.41457(8) 0.32439(7) 0.29245(7) 0.0352(3) Uani d 1
P P2 0.63642(9) 0.18065(8) 0.23159(7) 0.0387(3) Uani d 1
S S1 0.49005(11) 0.08173(7) 0.38885(7) 0.0603(5) Uani d 1
S S2 0.38377(10) 0.09742(8) 0.14694(8) 0.0520(4) Uani d 1
N N1 0.4763(3) -0.0525(2) 0.2923(2) 0.0533(12) Uani d 1
H H1A 0.4799 -0.1075 0.2820 0.064 Uiso calc 1
H H1B 0.4609 -0.0147 0.2547 0.064 Uiso calc 1
N N2 0.5177(3) -0.0867(2) 0.4206(2) 0.0532(12) Uani d 1
H H2A 0.5206 -0.1412 0.4083 0.064 Uiso calc 1
H H2B 0.5300 -0.0719 0.4691 0.064 Uiso calc 1
N N3 0.2637(3) 0.1110(3) 0.2272(3) 0.0677(14) Uani d 1
H H3A 0.2084 0.1177 0.2308 0.081 Uiso calc 1
H H3B 0.3104 0.1049 0.2689 0.081 Uiso calc 1
N N4 0.2023(3) 0.1198(3) 0.0959(3) 0.0744(15) Uani d 1
H H4A 0.1480 0.1263 0.1017 0.089 Uiso calc 1
H H4B 0.2082 0.1195 0.0496 0.089 Uiso calc 1
C C1 0.3488(3) 0.3837(3) 0.2050(3) 0.0334(12) Uani d 1
C C2 0.3714(4) 0.4676(3) 0.1868(3) 0.0495(14) Uani d 1
H H2 0.4220 0.4968 0.2209 0.059 Uiso calc 1
C C3 0.3192(4) 0.5089(3) 0.1181(3) 0.0651(17) Uani d 1
H H3 0.3353 0.5652 0.1065 0.078 Uiso calc 1
C C4 0.2445(4) 0.4671(4) 0.0676(3) 0.0652(17) Uani d 1
H H4 0.2096 0.4953 0.0220 0.078 Uiso calc 1
C C5 0.2209(4) 0.3842(4) 0.0839(3) 0.0628(17) Uani d 1
H H5 0.1700 0.3557 0.0494 0.075 Uiso calc 1
C C6 0.2728(3) 0.3430(3) 0.1515(3) 0.0525(15) Uani d 1
H H6 0.2565 0.2862 0.1619 0.063 Uiso calc 1
C C7 0.4982(3) 0.4059(3) 0.3462(3) 0.0362(12) Uani d 1
C C8 0.5859(4) 0.4048(3) 0.3392(3) 0.0705(18) Uani d 1
H H8 0.6027 0.3600 0.3108 0.085 Uiso calc 1
C C9 0.6508(4) 0.4701(4) 0.3740(4) 0.096(2) Uani d 1
H H9 0.7097 0.4699 0.3675 0.116 Uiso calc 1
C C10 0.6269(4) 0.5338(4) 0.4176(4) 0.0743(19) Uani d 1
H H10 0.6706 0.5761 0.4427 0.089 Uiso calc 1
C C11 0.5400(4) 0.5362(3) 0.4245(3) 0.0619(17) Uani d 1
H H11 0.5239 0.5807 0.4535 0.074 Uiso calc 1
C C12 0.4752(4) 0.4727(3) 0.3887(3) 0.0519(15) Uani d 1
H H12 0.4154 0.4753 0.3934 0.062 Uiso calc 1
C C13 0.3344(3) 0.3126(3) 0.3499(3) 0.0355(11) Uani d 1
C C14 0.3658(4) 0.2674(3) 0.4199(3) 0.0581(16) Uani d 1
H H14 0.4274 0.2482 0.4371 0.070 Uiso calc 1
C C15 0.3088(5) 0.2502(3) 0.4649(3) 0.0699(18) Uani d 1
H H15 0.3321 0.2196 0.5118 0.084 Uiso calc 1
C C16 0.2181(4) 0.2777(3) 0.4412(3) 0.0617(16) Uani d 1
H H16 0.1784 0.2646 0.4705 0.074 Uiso calc 1
C C17 0.1874(4) 0.3246(4) 0.3739(4) 0.090(2) Uani d 1
H H17 0.1261 0.3449 0.3579 0.108 Uiso calc 1
C C18 0.2442(4) 0.3433(4) 0.3282(3) 0.0687(18) Uani d 1
H H18 0.2214 0.3767 0.2828 0.082 Uiso calc 1
C C19 0.7498(3) 0.1714(3) 0.3064(3) 0.0412(13) Uani d 1
C C20 0.7566(4) 0.1962(3) 0.3825(3) 0.0548(15) Uani d 1
H H20 0.7029 0.2116 0.3948 0.066 Uiso calc 1
C C21 0.8416(5) 0.1982(4) 0.4402(4) 0.0734(19) Uani d 1
H H21 0.8455 0.2146 0.4911 0.088 Uiso calc 1
C C22 0.9209(5) 0.1758(4) 0.4214(4) 0.082(2) Uani d 1
H H22 0.9788 0.1788 0.4597 0.098 Uiso calc 1
C C23 0.9158(4) 0.1494(4) 0.3484(4) 0.080(2) Uani d 1
H H23 0.9699 0.1335 0.3369 0.096 Uiso calc 1
C C24 0.8308(4) 0.1458(3) 0.2907(3) 0.0594(16) Uani d 1
H H24 0.8275 0.1261 0.2408 0.071 Uiso calc 1
C C25 0.6492(4) 0.2776(3) 0.1747(3) 0.0388(13) Uani d 1
C C26 0.5705(4) 0.3294(3) 0.1437(3) 0.0503(14) Uani d 1
H H26 0.5141 0.3125 0.1505 0.060 Uiso calc 1
C C27 0.5749(4) 0.4057(3) 0.1031(3) 0.0648(17) Uani d 1
H H27 0.5216 0.4396 0.0824 0.078 Uiso calc 1
C C28 0.6582(5) 0.4316(3) 0.0931(3) 0.0632(18) Uani d 1
H H28 0.6616 0.4837 0.0668 0.076 Uiso calc 1
C C29 0.7358(4) 0.3803(4) 0.1219(3) 0.0628(17) Uani d 1
H H29 0.7917 0.3966 0.1138 0.075 Uiso calc 1
C C30 0.7314(3) 0.3043(3) 0.1632(3) 0.0500(14) Uani d 1
H H30 0.7851 0.2706 0.1836 0.060 Uiso calc 1
C C31 0.6328(3) 0.0869(3) 0.1666(3) 0.0395(13) Uani d 1
C C32 0.6316(4) 0.0032(3) 0.1975(3) 0.0581(16) Uani d 1
H H32 0.6392 -0.0035 0.2507 0.070 Uiso calc 1
C C33 0.6189(4) -0.0706(3) 0.1495(4) 0.0638(17) Uani d 1
H H33 0.6167 -0.1266 0.1699 0.077 Uiso calc 1
C C34 0.6098(4) -0.0596(4) 0.0717(4) 0.0653(18) Uani d 1
H H34 0.6014 -0.1087 0.0392 0.078 Uiso calc 1
C C35 0.6127(4) 0.0224(4) 0.0410(3) 0.0636(17) Uani d 1
H H35 0.6077 0.0288 -0.0118 0.076 Uiso calc 1
C C36 0.6233(3) 0.0960(3) 0.0886(3) 0.0486(14) Uani d 1
H H36 0.6240 0.1519 0.0674 0.058 Uiso calc 1
C C37 0.4944(3) -0.0262(3) 0.3655(3) 0.0411(13) Uani d 1
C C38 0.2767(4) 0.1101(3) 0.1581(4) 0.0501(15) Uani d 1
N N5 0.0359(4) 0.2164(3) 0.1905(3) 0.0634(15) Uani d 1
O O1 0.0756(3) 0.1552(2) 0.2336(2) 0.0767(13) Uani d 1
O O2 -0.0238(3) 0.2622(2) 0.2067(3) 0.0906(15) Uani d 1
O O3 0.0575(3) 0.2328(2) 0.1292(3) 0.0802(13) Uani d 1

loop_
_atom_site_aniso_label
_atom_site_aniso_U_11
_atom_site_aniso_U_22
_atom_site_aniso_U_33
_atom_site_aniso_U_12
_atom_site_aniso_U_13
_atom_site_aniso_U_23
Ag1 0.0430(2) 0.03710(19) 0.0476(2) 0.0009(2) 0.0218(2) -0.0015(2)
P1 0.0355(8) 0.0314(7) 0.0395(8) 0.0020(6) 0.0128(7) 0.0002(6)
P2 0.0383(8) 0.0434(7) 0.0382(8) 0.0034(7) 0.0173(7) 0.0006(7)
S1 0.1117(14) 0.0337(7) 0.0409(8) 0.0012(8) 0.0313(9) 0.0007(6)
S2 0.0517(10) 0.0620(9) 0.0426(9) -0.0022(7) 0.0148(8) -0.0110(7)
N1 0.089(4) 0.037(2) 0.041(3) -0.001(2) 0.030(3) 0.000(2)
N2 0.083(4) 0.036(2) 0.038(3) 0.007(2) 0.013(3) 0.000(2)
N3 0.056(3) 0.078(3) 0.077(4) -0.002(2) 0.032(3) -0.007(3)
N4 0.045(3) 0.087(3) 0.079(4) -0.007(3) 0.001(3) -0.003(3)
C1 0.037(3) 0.036(3) 0.032(3) 0.005(2) 0.018(3) -0.001(2)
C2 0.058(4) 0.045(3) 0.044(3) -0.002(3) 0.014(3) 0.005(3)
C3 0.072(5) 0.057(4) 0.067(4) -0.004(3) 0.021(4) 0.020(3)
C4 0.069(5) 0.079(4) 0.043(4) 0.016(4) 0.011(4) 0.018(3)
C5 0.048(4) 0.071(4) 0.057(4) -0.007(3) -0.004(3) -0.001(3)
C6 0.050(4) 0.051(3) 0.049(4) -0.001(3) 0.004(3) 0.007(3)
C7 0.037(3) 0.035(3) 0.034(3) -0.001(2) 0.008(3) -0.001(2)
C8 0.050(4) 0.075(4) 0.095(5) -0.014(3) 0.034(4) -0.042(4)
C9 0.049(4) 0.122(6) 0.128(6) -0.028(4) 0.042(5) -0.055(5)
C10 0.065(5) 0.078(4) 0.081(5) -0.028(4) 0.023(4) -0.028(4)
C11 0.073(5) 0.047(3) 0.060(4) 0.001(3) 0.012(4) -0.015(3)
C12 0.051(4) 0.040(3) 0.061(4) -0.006(3) 0.012(3) -0.012(3)
C13 0.038(3) 0.033(2) 0.038(3) 0.003(2) 0.017(3) -0.001(2)
C14 0.060(4) 0.063(3) 0.061(4) 0.021(3) 0.032(4) 0.012(3)
C15 0.098(6) 0.063(4) 0.066(4) 0.023(4) 0.050(5) 0.024(3)
C16 0.068(5) 0.071(4) 0.062(4) -0.004(3) 0.042(4) -0.006(3)
C17 0.048(4) 0.159(6) 0.068(5) 0.022(5) 0.026(4) 0.015(5)
C18 0.051(4) 0.109(5) 0.052(4) 0.020(4) 0.025(4) 0.027(3)
C19 0.040(3) 0.041(3) 0.043(3) 0.001(3) 0.013(3) 0.007(2)
C20 0.056(4) 0.063(4) 0.044(4) 0.001(3) 0.014(3) 0.004(3)
C21 0.086(5) 0.074(4) 0.053(4) -0.016(4) 0.011(4) -0.001(3)
C22 0.065(5) 0.085(5) 0.071(5) -0.020(4) -0.016(5) 0.032(4)
C23 0.048(5) 0.095(5) 0.093(6) 0.016(4) 0.015(5) 0.040(4)
C24 0.048(4) 0.075(4) 0.058(4) 0.011(3) 0.019(4) 0.013(3)
C25 0.036(3) 0.049(3) 0.031(3) 0.004(3) 0.010(3) -0.001(2)
C26 0.052(4) 0.061(3) 0.045(3) 0.002(3) 0.026(3) 0.004(3)
C27 0.072(5) 0.064(4) 0.062(4) 0.022(3) 0.025(4) 0.025(3)
C28 0.097(6) 0.044(3) 0.055(4) -0.013(4) 0.033(4) -0.001(3)
C29 0.074(5) 0.058(4) 0.070(4) -0.019(3) 0.043(4) 0.000(3)
C30 0.040(3) 0.060(4) 0.057(4) 0.007(3) 0.025(3) 0.008(3)
C31 0.037(3) 0.048(3) 0.040(3) 0.002(2) 0.022(3) 0.000(3)
C32 0.074(5) 0.050(3) 0.058(4) 0.004(3) 0.031(4) 0.007(3)
C33 0.071(5) 0.040(3) 0.085(5) 0.003(3) 0.030(4) -0.003(3)
C34 0.059(4) 0.059(4) 0.074(5) 0.002(3) 0.016(4) -0.021(4)
C35 0.068(5) 0.074(4) 0.047(4) 0.014(3) 0.015(3) -0.008(3)
C36 0.046(4) 0.050(3) 0.050(4) 0.008(3) 0.015(3) -0.002(3)
C37 0.050(4) 0.036(3) 0.039(3) -0.002(2) 0.016(3) 0.008(3)
C38 0.049(4) 0.039(3) 0.061(4) -0.001(3) 0.015(4) -0.007(3)
N5 0.059(4) 0.033(3) 0.106(5) -0.008(3) 0.036(4) -0.002(3)
O1 0.079(3) 0.051(2) 0.103(3) 0.016(2) 0.032(3) 0.020(2)
O2 0.079(3) 0.051(2) 0.164(4) 0.017(2) 0.070(3) 0.019(3)
O3 0.084(3) 0.060(2) 0.109(4) 0.007(2) 0.047(3) 0.020(2)

loop_
_atom_type_symbol
_atom_type_description
_atom_type_scat_dispersion_real
_atom_type_scat_dispersion_imag
_atom_type_scat_source
C C 0.0033 0.0016 'International Tables Vol C Tables 4.2.6.8 and 6.1.1.4'
H H 0.0000 0.0000 'International Tables Vol C Tables 4.2.6.8 and 6.1.1.4'
N N 0.0061 0.0033 'International Tables Vol C Tables 4.2.6.8 and 6.1.1.4'
O O 0.0106 0.0060 'International Tables Vol C Tables 4.2.6.8 and 6.1.1.4'
S S 0.1246 0.1234 'International Tables Vol C Tables 4.2.6.8 and 6.1.1.4'
P P 0.1023 0.0942 'International Tables Vol C Tables 4.2.6.8 and 6.1.1.4'
Ag Ag -0.8971 1.1015 'International Tables Vol C Tables 4.2.6.8 and 6.1.1.4'

loop_
_geom_angle_atom_site_label_1
_geom_angle_atom_site_label_2
_geom_angle_atom_site_label_3
_geom_angle
P2 Ag1 P1 123.29(4)
P2 Ag1 S1 116.19(5)
P1 Ag1 S1 105.15(4)
P2 Ag1 S2 96.49(4)
P1 Ag1 S2 110.67(4)
S1 Ag1 S2 102.90(4)
C1 P1 C7 103.0(2)
C1 P1 C13 104.9(2)
C7 P1 C13 103.8(2)
C1 P1 Ag1 116.41(14)
C7 P1 Ag1 112.30(16)
C13 P1 Ag1 114.92(14)
C19 P2 C31 104.3(2)
C19 P2 C25 103.7(2)
C31 P2 C25 105.0(2)
C19 P2 Ag1 119.64(17)
C31 P2 Ag1 109.93(16)
C25 P2 Ag1 113.04(17)
C37 S1 Ag1 111.29(18)
C38 S2 Ag1 101.75(19)
C37 N1 H1A 120.0
C37 N1 H1B 120.0
H1A N1 H1B 120.0
C37 N2 H2A 120.0
C37 N2 H2B 120.0
H2A N2 H2B 120.0
C38 N3 H3A 120.0
C38 N3 H3B 120.0
H3A N3 H3B 120.0
C38 N4 H4A 120.0
C38 N4 H4B 120.0
H4A N4 H4B 120.0
C2 C1 C6 117.2(4)
C2 C1 P1 123.5(4)
C6 C1 P1 119.3(3)
C1 C2 C3 120.7(5)
C1 C2 H2 119.6
C3 C2 H2 119.6
C4 C3 C2 120.3(5)
C4 C3 H3 119.8
C2 C3 H3 119.8
C3 C4 C5 120.2(5)
C3 C4 H4 119.9
C5 C4 H4 119.9
C4 C5 C6 119.5(5)
C4 C5 H5 120.2
C6 C5 H5 120.2
C5 C6 C1 122.0(5)
C5 C6 H6 119.0
C1 C6 H6 119.0
C8 C7 C12 118.4(4)
C8 C7 P1 118.4(4)
C12 C7 P1 123.0(4)
C7 C8 C9 121.0(5)
C7 C8 H8 119.5
C9 C8 H8 119.5
C10 C9 C8 119.3(6)
C10 C9 H9 120.3
C8 C9 H9 120.3
C11 C10 C9 120.4(6)
C11 C10 H10 119.8
C9 C10 H10 119.8
C10 C11 C12 120.3(5)
C10 C11 H11 119.8
C12 C11 H11 119.8
C7 C12 C11 120.6(5)
C7 C12 H12 119.7
C11 C12 H12 119.7
C18 C13 C14 117.3(5)
C18 C13 P1 125.1(4)
C14 C13 P1 117.5(4)
C15 C14 C13 121.9(5)
C15 C14 H14 119.1
C13 C14 H14 119.1
C16 C15 C14 120.4(5)
C16 C15 H15 119.8
C14 C15 H15 119.8
C17 C16 C15 118.2(6)
C17 C16 H16 120.9
C15 C16 H16 120.9
C16 C17 C18 122.1(6)
C16 C17 H17 118.9
C18 C17 H17 118.9
C13 C18 C17 120.0(5)
C13 C18 H18 120.0
C17 C18 H18 120.0
C20 C19 C24 118.0(5)
C20 C19 P2 118.2(4)
C24 C19 P2 123.7(4)
C21 C20 C19 121.0(5)
C21 C20 H20 119.5
C19 C20 H20 119.5
C20 C21 C22 119.1(6)
C20 C21 H21 120.4
C22 C21 H21 120.4
C23 C22 C21 121.0(6)
C23 C22 H22 119.5
C21 C22 H22 119.5
C22 C23 C24 120.1(7)
C22 C23 H23 119.9
C24 C23 H23 119.9
C23 C24 C19 120.6(5)
C23 C24 H24 119.7
C19 C24 H24 119.7
C30 C25 C26 118.1(4)
C30 C25 P2 124.9(4)
C26 C25 P2 117.0(4)
C27 C26 C25 120.8(5)
C27 C26 H26 119.6
C25 C26 H26 119.6
C28 C27 C26 120.1(5)
C28 C27 H27 120.0
C26 C27 H27 120.0
C29 C28 C27 119.6(5)
C29 C28 H28 120.2
C27 C28 H28 120.2
C28 C29 C30 120.2(5)
C28 C29 H29 119.9
C30 C29 H29 119.9
C25 C30 C29 121.2(5)
C25 C30 H30 119.4
C29 C30 H30 119.4
C36 C31 C32 119.4(4)
C36 C31 P2 123.0(4)
C32 C31 P2 117.4(4)
C31 C32 C33 120.4(5)
C31 C32 H32 119.8
C33 C32 H32 119.8
C34 C33 C32 119.0(5)
C34 C33 H33 120.5
C32 C33 H33 120.5
C35 C34 C33 121.0(5)
C35 C34 H34 119.5
C33 C34 H34 119.5
C34 C35 C36 119.9(5)
C34 C35 H35 120.0
C36 C35 H35 120.0
C31 C36 C35 120.3(5)
C31 C36 H36 119.9
C35 C36 H36 119.9
N2 C37 N1 117.6(4)
N2 C37 S1 120.7(4)
N1 C37 S1 121.8(4)
N3 C38 N4 117.5(6)
N3 C38 S2 122.4(5)
N4 C38 S2 120.1(5)
O1 N5 O2 121.3(6)
O1 N5 O3 119.3(5)
O2 N5 O3 119.4(5)

loop_
_geom_bond_atom_site_label_1
_geom_bond_atom_site_label_2
_geom_bond_distance
_geom_bond_publ_flag
Ag1 P2 2.4888(13) y
Ag1 P1 2.5078(12) y
Ag1 S1 2.6263(13) y
Ag1 S2 2.6683(13) y
P1 C1 1.815(4) ?
P1 C7 1.816(4) ?
P1 C13 1.821(5) ?
P2 C19 1.823(5) ?
P2 C31 1.828(5) ?
P2 C25 1.834(5) ?
S1 C37 1.698(4) ?
S2 C38 1.695(6) ?
N1 C37 1.317(5) ?
N1 H1A 0.8600 ?
N1 H1B 0.8600 ?
N2 C37 1.315(5) ?
N2 H2A 0.8600 ?
N2 H2B 0.8600 ?
N3 C38 1.312(6) ?
N3 H3A 0.8600 ?
N3 H3B 0.8600 ?
N4 C38 1.324(6) ?
N4 H4A 0.8600 ?
N4 H4B 0.8600 ?
C1 C2 1.382(5) ?
C1 C6 1.391(6) ?
C2 C3 1.389(6) ?
C2 H2 0.9300 ?
C3 C4 1.363(6) ?
C3 H3 0.9300 ?
C4 C5 1.363(6) ?
C4 H4 0.9300 ?
C5 C6 1.374(6) ?
C5 H5 0.9300 ?
C6 H6 0.9300 ?
C7 C8 1.364(6) ?
C7 C12 1.375(6) ?
C8 C9 1.396(7) ?
C8 H8 0.9300 ?
C9 C10 1.359(7) ?
C9 H9 0.9300 ?
C10 C11 1.352(7) ?
C10 H10 0.9300 ?
C11 C12 1.381(6) ?
C11 H11 0.9300 ?
C12 H12 0.9300 ?
C13 C18 1.373(6) ?
C13 C14 1.379(6) ?
C14 C15 1.371(7) ?
C14 H14 0.9300 ?
C15 C16 1.365(7) ?
C15 H15 0.9300 ?
C16 C17 1.353(7) ?
C16 H16 0.9300 ?
C17 C18 1.382(7) ?
C17 H17 0.9300 ?
C18 H18 0.9300 ?
C19 C20 1.387(6) ?
C19 C24 1.388(6) ?
C20 C21 1.376(6) ?
C20 H20 0.9300 ?
C21 C22 1.378(8) ?
C21 H21 0.9300 ?
C22 C23 1.348(8) ?
C22 H22 0.9300 ?
C23 C24 1.377(7) ?
C23 H23 0.9300 ?
C24 H24 0.9300 ?
C25 C30 1.376(6) ?
C25 C26 1.387(6) ?
C26 C27 1.380(6) ?
C26 H26 0.9300 ?
C27 C28 1.377(7) ?
C27 H27 0.9300 ?
C28 C29 1.366(7) ?
C28 H28 0.9300 ?
C29 C30 1.382(6) ?
C29 H29 0.9300 ?
C30 H30 0.9300 ?
C31 C36 1.369(6) ?
C31 C32 1.387(6) ?
C32 C33 1.390(6) ?
C32 H32 0.9300 ?
C33 C34 1.368(7) ?
C33 H33 0.9300 ?
C34 C35 1.367(7) ?
C34 H34 0.9300 ?
C35 C36 1.384(6) ?
C35 H35 0.9300 ?
C36 H36 0.9300 ?
N5 O1 1.237(5) ?
N5 O2 1.241(5) ?
N5 O3 1.261(5) ?

loop_
_geom_hbond_atom_site_label_D
_geom_hbond_atom_site_label_H
_geom_hbond_atom_site_label_A
_geom_hbond_site_symmetry_A
_geom_hbond_distance_DH
_geom_hbond_distance_HA
_geom_hbond_distance_DA
_geom_hbond_angle_DHA
N1 H1A O2 2_545 0.86 2.07 2.899(5) 161
N1 H1B S2 . 0.86 2.57 3.417(4) 169
N2 H2A O2 2_545 0.86 2.54 3.255(5) 141
N2 H2A O3 2_545 0.86 2.24 2.992(5) 147
N2 H2B S1 3_656 0.86 2.66 3.453(4) 154
N3 H3A O1 . 0.86 2.09 2.946(6) 171
N3 H3B S1 . 0.86 2.91 3.759(5) 169
N4 H4A O3 . 0.86 2.26 2.976(6) 140
C2 H2 O1 2 0.93 2.53 3.174(6) 126
C14 H14 S1 . 0.93 2.92 3.520(5) 124

loop_
_geom_torsion_atom_site_label_1
_geom_torsion_atom_site_label_2
_geom_torsion_atom_site_label_3
_geom_torsion_atom_site_label_4
_geom_torsion
C7 P1 C1 C2 6.2(5)
C13 P1 C1 C2 114.6(4)
Ag1 P1 C1 C2 -117.2(4)
C7 P1 C1 C6 -175.4(4)
C13 P1 C1 C6 -67.0(4)
Ag1 P1 C1 C6 61.2(4)
C6 C1 C2 C3 0.4(7)
P1 C1 C2 C3 178.8(4)
C1 C2 C3 C4 0.3(8)
C2 C3 C4 C5 -0.6(9)
C3 C4 C5 C6 0.1(9)
C4 C5 C6 C1 0.6(8)
C2 C1 C6 C5 -0.8(7)
P1 C1 C6 C5 -179.3(4)
C1 P1 C7 C8 -97.0(4)
C13 P1 C7 C8 153.8(4)
Ag1 P1 C7 C8 29.0(5)
C1 P1 C7 C12 77.7(4)
C13 P1 C7 C12 -31.5(4)
Ag1 P1 C7 C12 -156.2(4)
C12 C7 C8 C9 -0.2(9)
P1 C7 C8 C9 174.8(5)
C7 C8 C9 C10 2.1(10)
C8 C9 C10 C11 -2.7(10)
C9 C10 C11 C12 1.3(10)
C8 C7 C12 C11 -1.2(8)
P1 C7 C12 C11 -175.9(4)
C10 C11 C12 C7 0.6(8)
C1 P1 C13 C18 0.2(5)
C7 P1 C13 C18 108.0(5)
Ag1 P1 C13 C18 -129.0(4)
C1 P1 C13 C14 178.6(4)
C7 P1 C13 C14 -73.6(4)
Ag1 P1 C13 C14 49.4(4)
C18 C13 C14 C15 2.8(8)
P1 C13 C14 C15 -175.8(4)
C13 C14 C15 C16 0.0(8)
C14 C15 C16 C17 -2.2(9)
C15 C16 C17 C18 1.5(9)
C14 C13 C18 C17 -3.3(8)
P1 C13 C18 C17 175.1(4)
C16 C17 C18 C13 1.3(10)
C31 P2 C19 C20 -144.9(4)
C25 P2 C19 C20 105.5(4)
Ag1 P2 C19 C20 -21.5(4)
C31 P2 C19 C24 39.0(5)
C25 P2 C19 C24 -70.7(4)
Ag1 P2 C19 C24 162.3(3)
C24 C19 C20 C21 2.2(7)
P2 C19 C20 C21 -174.2(4)
C19 C20 C21 C22 0.4(8)
C20 C21 C22 C23 -2.1(9)
C21 C22 C23 C24 1.0(9)
C22 C23 C24 C19 1.7(8)
C20 C19 C24 C23 -3.2(7)
P2 C19 C24 C23 172.9(4)
C19 P2 C25 C30 30.9(5)
C31 P2 C25 C30 -78.3(5)
Ag1 P2 C25 C30 161.9(4)
C19 P2 C25 C26 -146.5(4)
C31 P2 C25 C26 104.4(4)
Ag1 P2 C25 C26 -15.4(4)
C30 C25 C26 C27 -0.3(7)
P2 C25 C26 C27 177.2(4)
C25 C26 C27 C28 -0.3(8)
C26 C27 C28 C29 1.6(9)
C27 C28 C29 C30 -2.1(9)
C26 C25 C30 C29 -0.2(7)
P2 C25 C30 C29 -177.5(4)
C28 C29 C30 C25 1.4(8)
C19 P2 C31 C36 -119.9(5)
C25 P2 C31 C36 -11.2(5)
Ag1 P2 C31 C36 110.7(4)
C19 P2 C31 C32 65.8(4)
C25 P2 C31 C32 174.5(4)
Ag1 P2 C31 C32 -63.7(4)
C36 C31 C32 C33 -1.3(8)
P2 C31 C32 C33 173.2(4)
C31 C32 C33 C34 1.5(9)
C32 C33 C34 C35 -0.1(9)
C33 C34 C35 C36 -1.3(9)
C32 C31 C36 C35 -0.1(8)
P2 C31 C36 C35 -174.3(4)
C34 C35 C36 C31 1.4(8)
Ag1 S1 C37 N2 162.8(4)
Ag1 S1 C37 N1 -16.2(5)
Ag1 S2 C38 N3 -35.5(4)
Ag1 S2 C38 N4 144.3(4)
